data_1562330
loop_
_publ_author_name
'Zhang, Mao-Mao'
'Hao, Xiu-Li'
'Xu, Li-Jie'
'Wang, Yong-Hui'
'Wang, Xin'
'Li, Yang-Guang'

_publ_section_title
;
 New organic--inorganic hybrid assemblies based on copper(I) ion,
 bichelate-bridging ligand and Lindqvist-type polyoxometalate
;
_journal_name_full 'Journal of Solid State Chemistry'
_journal_page_first 57
_journal_page_last 66
_journal_paper_doi 10.1016/j.jssc.2014.03.023
_journal_volume 215
_journal_year 2014
_chemical_formula_sum 'C48 H44 Cu2 N12 O21 W6'
_chemical_formula_weight 2355.13
_space_group_IT_number 14
_space_group_name_Hall '-P 2ybc'
_space_group_name_H-M_alt 'P 1 21/c 1'
_symmetry_cell_setting monoclinic
_symmetry_space_group_name_H-M 'P 1 21/c 1'
_atom_sites_solution_hydrogens geom
_atom_sites_solution_primary direct
_atom_sites_solution_secondary difmap
_audit_creation_method SHELXL-97
_cell_angle_alpha 90.00
_cell_angle_beta 91.30(3)
_cell_angle_gamma 90.00
_cell_formula_units_Z 4
_cell_length_a 13.053(3)
_cell_length_b 20.646(4)
_cell_length_c 22.881(5)
_cell_measurement_temperature 296(2)
_cell_volume 6165(2)
_computing_cell_refinement PROCESS-AUTO
_computing_data_collection PROCESS-AUTO
_computing_data_reduction CrystalStructure
_computing_structure_refinement 'SHELXL-97 (Sheldrick, 1997)'
_computing_structure_solution 'SHELXS-97 (Sheldrick, 1990)'
_diffrn_ambient_temperature 296(2)
_diffrn_detector_area_resol_mean 0.01
_diffrn_measured_fraction_theta_full 0.989
_diffrn_measured_fraction_theta_max 0.989
_diffrn_measurement_device_type 'Rigaku R-AXIS RAPID IP'
_diffrn_measurement_method Oscillation
_diffrn_radiation_monochromator graphite
_diffrn_radiation_source 'Rotation anode'
_diffrn_radiation_type MoK\a
_diffrn_radiation_wavelength 0.71073
_diffrn_reflns_av_R_equivalents 0.2180
_diffrn_reflns_av_sigmaI/netI 0.1796
_diffrn_reflns_limit_h_max 15
_diffrn_reflns_limit_h_min -14
_diffrn_reflns_limit_k_max 24
_diffrn_reflns_limit_k_min -24
_diffrn_reflns_limit_l_max 27
_diffrn_reflns_limit_l_min -27
_diffrn_reflns_number 45711
_diffrn_reflns_theta_full 25.00
_diffrn_reflns_theta_max 25.00
_diffrn_reflns_theta_min 3.06
_diffrn_standards_decay_% none
_diffrn_standards_interval_count 0
_diffrn_standards_interval_time 0
_diffrn_standards_number 0
_exptl_absorpt_coefficient_mu 11.904
_exptl_absorpt_correction_T_max 0.1793
_exptl_absorpt_correction_T_min 0.1478
_exptl_absorpt_correction_type multi-scan
_exptl_absorpt_process_details 'ABSCOR by T.Higashi    8 March, 1995'
_exptl_crystal_colour red
_exptl_crystal_density_diffrn 2.538
_exptl_crystal_density_method 'not measured'
_exptl_crystal_description block
_exptl_crystal_F_000 4344
_exptl_crystal_size_max 0.26
_exptl_crystal_size_mid 0.24
_exptl_crystal_size_min 0.22
_refine_diff_density_max 1.188
_refine_diff_density_min -1.028
_refine_diff_density_rms 0.230
_refine_ls_extinction_method none
_refine_ls_goodness_of_fit_ref 0.967
_refine_ls_hydrogen_treatment constr
_refine_ls_matrix_type full
_refine_ls_number_parameters 800
_refine_ls_number_reflns 10747
_refine_ls_number_restraints 120
_refine_ls_restrained_S_all 0.964
_refine_ls_R_factor_all 0.1842
_refine_ls_R_factor_gt 0.0761
_refine_ls_shift/su_max 0.000
_refine_ls_shift/su_mean 0.000
_refine_ls_structure_factor_coef Fsqd
_refine_ls_weighting_details 'calc w=1/[\s^2^(Fo^2^)+(0.0566P)^2^+0.0000P] where P=(Fo^2^+2Fc^2^)/3'
_refine_ls_weighting_scheme calc
_refine_ls_wR_factor_gt 0.1272
_refine_ls_wR_factor_ref 0.1628
_reflns_number_gt 5041
_reflns_number_total 10747
_reflns_threshold_expression >2sigma(I)
_cod_data_source_file JSSC-2014-215-57.cif
_cod_data_source_block 3
_cod_depositor_comments
;
The following automatic conversions were performed:

data item '_symmetry_cell_setting' value 'Monoclinic' was changed to
'monoclinic' in accordance with the built-in table derived from the
CIF Core dictionary named 'cif_core.dic' version 2.4.5 last updated
on 2014-11-21.

Automatic conversion script
Id: cif_fix_values 8369 2020-08-20 11:38:08Z andrius 
;
_cod_original_sg_symbol_H-M P2(1)/c
_cod_database_code 1562330

loop_
_symmetry_equiv_pos_as_xyz
'x, y, z'
'-x, y+1/2, -z+1/2'
'-x, -y, -z'
'x, -y-1/2, z-1/2'

loop_
_atom_site_label
_atom_site_type_symbol
_atom_site_fract_x
_atom_site_fract_y
_atom_site_fract_z
_atom_site_U_iso_or_equiv
_atom_site_adp_type
_atom_site_occupancy
_atom_site_symmetry_multiplicity
_atom_site_calc_flag
_atom_site_refinement_flags
_atom_site_disorder_assembly
_atom_site_disorder_group
Cu1 Cu 0.7631(3) 0.46413(16) 0.00871(15) 0.0621(10) Uani 1 1 d . . .
Cu2 Cu 0.8051(3) 0.08603(17) 0.03357(14) 0.0632(10) Uani 1 1 d . . .
W1 W 0.43625(8) 0.29774(5) 0.27071(4) 0.0473(3) Uani 1 1 d . . .
W2 W 0.28697(8) 0.23024(5) 0.36703(4) 0.0451(3) Uani 1 1 d . . .
W3 W 0.12846(9) 0.18554(6) 0.26095(5) 0.0567(3) Uani 1 1 d . . .
W4 W 0.37134(9) 0.14478(5) 0.25730(5) 0.0544(3) Uani 1 1 d . . .
W5 W 0.27878(9) 0.25289(5) 0.16510(4) 0.0487(3) Uani 1 1 d . . .
W6 W 0.19283(9) 0.33809(5) 0.27499(5) 0.0533(3) Uani 1 1 d . . .
O1 O 0.1301(16) 0.4080(10) 0.2839(8) 0.089(7) Uani 1 1 d . . .
O2 O 0.2308(14) 0.1179(8) 0.2546(7) 0.065(5) Uani 1 1 d . . .
O3 O 0.2760(14) 0.2624(9) 0.0922(7) 0.072(6) Uani 1 1 d . . .
O4 O 0.0175(15) 0.1419(10) 0.2560(8) 0.082(6) Uani 1 1 d . . .
O5 O 0.2891(13) 0.2224(9) 0.4397(7) 0.063(5) Uani 1 1 d . . .
O6 O 0.4347(16) 0.0734(10) 0.2513(8) 0.087(6) Uani 1 1 d . . .
O7 O 0.4045(11) 0.2954(8) 0.1886(6) 0.050(4) Uani 1 1 d . . .
O8 O 0.1599(12) 0.1877(8) 0.3426(7) 0.059(5) Uani 1 1 d . . .
O9 O 0.1583(13) 0.2061(8) 0.1809(6) 0.058(5) Uani 1 1 d . . .
O10 O 0.5477(14) 0.3385(9) 0.2739(8) 0.075(6) Uani 1 1 d . . .
O11 O 0.4755(12) 0.2093(8) 0.2639(7) 0.052(4) Uani 1 1 d . . .
O12 O 0.2816(11) 0.2424(7) 0.2664(6) 0.035(4) Uani 1 1 d . . .
O13 O 0.2075(12) 0.3282(7) 0.1926(7) 0.054(5) Uani 1 1 d . . .
O14 O 0.2142(12) 0.3098(8) 0.3531(7) 0.055(5) Uani 1 1 d . . .
O15 O 0.4104(11) 0.2781(8) 0.3516(6) 0.044(4) Uani 1 1 d . . .
O16 O 0.0880(12) 0.2728(9) 0.2687(8) 0.065(5) Uani 1 1 d . . .
O17 O 0.3534(13) 0.1725(8) 0.1789(6) 0.052(5) Uani 1 1 d . . .
O18 O 0.3337(13) 0.3628(7) 0.2775(6) 0.047(4) Uani 1 1 d . . .
O19 O 0.3556(12) 0.1536(7) 0.3404(7) 0.050(4) Uani 1 1 d . . .
C1 C 0.810(2) 0.5015(12) 0.1332(12) 0.057(7) Uani 1 1 d U . .
H1A H 0.7499 0.5260 0.1325 0.069 Uiso 1 1 calc R . .
C2 C 0.861(2) 0.4930(14) 0.1846(13) 0.080(10) Uani 1 1 d . . .
H2A H 0.8370 0.5138 0.2176 0.096 Uiso 1 1 calc R . .
C3 C 0.945(3) 0.4565(15) 0.1904(15) 0.087(10) Uani 1 1 d U . .
H3A H 0.9738 0.4475 0.2271 0.104 Uiso 1 1 calc R . .
C4 C 0.988(2) 0.4323(13) 0.1399(12) 0.068(8) Uani 1 1 d . . .
H4A H 1.0515 0.4118 0.1405 0.081 Uiso 1 1 calc R . .
C5 C 0.931(2) 0.4405(12) 0.0883(11) 0.055(7) Uani 1 1 d . . .
C6 C 0.9682(19) 0.4119(11) 0.0319(12) 0.051(7) Uani 1 1 d . . .
C7 C 1.056(2) 0.3790(13) 0.0187(13) 0.066(8) Uani 1 1 d . . .
H7 H 1.1110 0.3669 0.0431 0.079 Uiso 1 1 calc R . .
C8 C 1.042(2) 0.3688(14) -0.0414(14) 0.077(9) Uani 1 1 d . . .
H8A H 1.0905 0.3504 -0.0655 0.092 Uiso 1 1 calc R . .
C9 C 0.901(2) 0.3805(15) -0.1160(12) 0.080(10) Uani 1 1 d . . .
H9A H 0.9515 0.3764 -0.1464 0.096 Uiso 1 1 calc R . .
H9B H 0.8598 0.4185 -0.1244 0.096 Uiso 1 1 calc R . .
C10 C 0.834(2) 0.3211(13) -0.1156(11) 0.051(5) Uani 1 1 d U . .
C11 C 0.875(2) 0.2622(13) -0.1164(13) 0.070(9) Uani 1 1 d . . .
H11A H 0.9451 0.2574 -0.1194 0.084 Uiso 1 1 calc R . .
C12 C 0.813(2) 0.2083(12) -0.1128(11) 0.057(8) Uani 1 1 d . . .
H12A H 0.8420 0.1674 -0.1163 0.069 Uiso 1 1 calc R . .
C13 C 0.7079(19) 0.2138(10) -0.1039(9) 0.038(6) Uani 1 1 d . . .
C14 C 0.666(2) 0.2753(12) -0.1036(10) 0.051(7) Uani 1 1 d . . .
H14A H 0.5959 0.2806 -0.0995 0.061 Uiso 1 1 calc R . .
C15 C 0.729(2) 0.3294(13) -0.1093(11) 0.057(6) Uani 1 1 d U . .
H15A H 0.7004 0.3708 -0.1090 0.068 Uiso 1 1 calc R . .
C16 C 0.640(2) 0.1550(13) -0.0905(13) 0.080(10) Uani 1 1 d . . .
H16A H 0.5808 0.1549 -0.1165 0.096 Uiso 1 1 calc R . .
H16B H 0.6786 0.1155 -0.0972 0.096 Uiso 1 1 calc R . .
N10 N 0.6074(18) 0.1568(9) -0.0293(10) 0.054(6) Uani 1 1 d U . .
C18 C 0.517(2) 0.1829(15) -0.0104(13) 0.076(9) Uani 1 1 d . . .
H18A H 0.4635 0.2008 -0.0328 0.091 Uiso 1 1 calc R . .
C19 C 0.5228(18) 0.1762(11) 0.0493(12) 0.055(7) Uani 1 1 d . . .
H19 H 0.4726 0.1861 0.0761 0.066 Uiso 1 1 calc R . .
C20 C 0.6188(18) 0.1519(10) 0.0609(10) 0.039(6) Uani 1 1 d . . .
C21 C 0.6696(18) 0.1347(10) 0.1186(10) 0.038(6) Uani 1 1 d U . .
C22 C 0.708(2) 0.5311(13) -0.1038(13) 0.064(8) Uani 1 1 d . . .
H22A H 0.7704 0.5524 -0.0983 0.076 Uiso 1 1 calc R . .
C23 C 0.660(3) 0.5424(13) -0.1547(12) 0.079(8) Uani 1 1 d U . .
H23A H 0.6884 0.5668 -0.1843 0.095 Uiso 1 1 calc R . .
C24 C 0.563(3) 0.5147(14) -0.1601(13) 0.083(8) Uani 1 1 d U . .
H24A H 0.5219 0.5216 -0.1933 0.100 Uiso 1 1 calc R . .
C25 C 0.530(2) 0.4772(10) -0.1156(11) 0.049(7) Uani 1 1 d . . .
H25A H 0.4666 0.4570 -0.1191 0.059 Uiso 1 1 calc R . .
C26 C 0.5877(17) 0.4684(10) -0.0659(10) 0.037(6) Uani 1 1 d . . .
C27 C 0.554(2) 0.4277(11) -0.0213(11) 0.048(7) Uani 1 1 d . . .
C28 C 0.464(2) 0.3895(12) -0.0145(13) 0.068(9) Uani 1 1 d . . .
H28 H 0.4087 0.3862 -0.0405 0.082 Uiso 1 1 calc R . .
C29 C 0.477(2) 0.3576(12) 0.0404(13) 0.060(8) Uani 1 1 d . . .
H29A H 0.4316 0.3291 0.0580 0.072 Uiso 1 1 calc R . .
N12 N 0.567(2) 0.3777(10) 0.0608(10) 0.065(7) Uani 1 1 d . . .
C31 C 0.621(2) 0.3560(14) 0.1153(12) 0.072(9) Uani 1 1 d U . .
H31A H 0.5734 0.3296 0.1373 0.087 Uiso 1 1 calc R . .
H31B H 0.6368 0.3939 0.1388 0.087 Uiso 1 1 calc R . .
C32 C 0.719(2) 0.3173(12) 0.1076(11) 0.054(5) Uani 1 1 d U . .
C33 C 0.782(2) 0.3016(15) 0.1561(11) 0.078(9) Uani 1 1 d . . .
H33A H 0.7638 0.3136 0.1937 0.094 Uiso 1 1 calc R . .
C34 C 0.744(2) 0.2947(11) 0.0528(11) 0.054(5) Uani 1 1 d U . .
H34A H 0.6993 0.3021 0.0211 0.065 Uiso 1 1 calc R . .
C35 C 0.832(2) 0.2617(11) 0.0448(11) 0.054(5) Uani 1 1 d U . .
H35A H 0.8492 0.2490 0.0073 0.064 Uiso 1 1 calc R . .
C36 C 0.867(3) 0.2688(14) 0.1463(15) 0.078(9) Uani 1 1 d U . .
H36A H 0.9109 0.2598 0.1780 0.094 Uiso 1 1 calc R . .
C37 C 0.896(2) 0.2469(14) 0.0907(13) 0.067(8) Uani 1 1 d . . .
C38 C 0.988(2) 0.2095(15) 0.0875(16) 0.090(11) Uani 1 1 d . . .
H38A H 0.9876 0.1782 0.1191 0.108 Uiso 1 1 calc R . .
H38B H 1.0452 0.2385 0.0954 0.108 Uiso 1 1 calc R . .
N11 N 0.9533(18) 0.3878(10) -0.0591(10) 0.058(6) Uani 1 1 d U . .
N9 N 1.0101(18) 0.1743(12) 0.0338(11) 0.068(7) Uani 1 1 d . . .
C41 C 1.088(2) 0.1795(16) -0.0038(16) 0.087(11) Uani 1 1 d . . .
H41A H 1.1425 0.2085 -0.0011 0.105 Uiso 1 1 calc R . .
C42 C 1.072(3) 0.1332(16) -0.0474(15) 0.090(11) Uani 1 1 d . . .
H42 H 1.1108 0.1254 -0.0801 0.108 Uiso 1 1 calc R . .
C43 C 0.985(2) 0.1020(12) -0.0309(11) 0.045(6) Uani 1 1 d U . .
C44 C 0.9346(19) 0.0483(11) -0.0598(11) 0.047(6) Uani 1 1 d U . .
C45 C 0.9605(19) 0.0189(12) -0.1096(11) 0.055(7) Uani 1 1 d . . .
H45A H 1.0205 0.0329 -0.1267 0.066 Uiso 1 1 calc R . .
C46 C 0.908(3) -0.0295(15) -0.1379(15) 0.086(8) Uani 1 1 d U . .
H46 H 0.9261 -0.0461 -0.1739 0.103 Uiso 1 1 calc R . .
C47 C 0.826(3) -0.0507(15) -0.1080(15) 0.083(8) Uani 1 1 d U . .
H47A H 0.7897 -0.0862 -0.1224 0.100 Uiso 1 1 calc R . .
C48 C 0.795(2) -0.0220(17) -0.0570(16) 0.094(11) Uani 1 1 d . . .
H48A H 0.7352 -0.0365 -0.0399 0.113 Uiso 1 1 calc R . .
C49 C 0.635(2) 0.1561(16) 0.1681(13) 0.086(11) Uani 1 1 d . . .
H49A H 0.5753 0.1806 0.1680 0.103 Uiso 1 1 calc R . .
C50 C 0.685(3) 0.1434(15) 0.2206(15) 0.088(10) Uani 1 1 d U . .
H50A H 0.6619 0.1596 0.2558 0.106 Uiso 1 1 calc R . .
C51 C 0.806(2) 0.0831(13) 0.1626(12) 0.070(6) Uani 1 1 d U . .
H51A H 0.8642 0.0576 0.1613 0.084 Uiso 1 1 calc R . .
C52 C 0.772(3) 0.1053(15) 0.2181(14) 0.087(10) Uani 1 1 d U . .
H52A H 0.8077 0.0941 0.2521 0.104 Uiso 1 1 calc R . .
N1 N 0.8487(16) 0.0270(9) -0.0307(9) 0.048(5) Uani 1 1 d . . .
N2 N 0.9446(16) 0.1262(10) 0.0170(10) 0.056(6) Uani 1 1 d . . .
N3 N 0.7560(16) 0.0977(11) 0.1123(9) 0.061(5) Uani 1 1 d U . .
N4 N 0.6701(14) 0.1382(9) 0.0142(8) 0.043(5) Uani 1 1 d . . .
N5 N 0.6806(15) 0.4949(9) -0.0612(8) 0.042(5) Uani 1 1 d . . .
N6 N 0.6149(14) 0.4186(9) 0.0263(9) 0.044(5) Uani 1 1 d . . .
N7 N 0.8421(17) 0.4758(9) 0.0837(9) 0.053(6) Uani 1 1 d . . .
N8 N 0.8997(18) 0.4168(10) -0.0144(10) 0.063(6) Uani 1 1 d . . .
O2W O 0.518(4) -0.011(2) 0.145(2) 0.110(16) Uiso 0.50 1 d P A 1
O4W O 0.552(4) -0.023(2) 0.092(2) 0.106(15) Uiso 0.50 1 d P . 2
O1W O 0.359(4) 0.442(2) 0.4067(19) 0.097(14) Uiso 0.50 1 d P . .
O3W O 0.496(5) 0.496(3) 0.475(2) 0.123(18) Uiso 0.50 1 d P . .

loop_
_atom_site_aniso_label
_atom_site_aniso_U_11
_atom_site_aniso_U_22
_atom_site_aniso_U_33
_atom_site_aniso_U_23
_atom_site_aniso_U_13
_atom_site_aniso_U_12
Cu1 0.057(2) 0.070(2) 0.059(2) -0.0024(18) -0.0134(18) -0.0009(17)
Cu2 0.058(2) 0.081(3) 0.051(2) -0.0050(18) 0.0159(17) 0.0120(18)
W1 0.0377(6) 0.0695(8) 0.0348(6) -0.0001(5) 0.0005(5) -0.0108(5)
W2 0.0403(7) 0.0669(8) 0.0284(5) 0.0068(5) 0.0037(5) 0.0021(5)
W3 0.0451(7) 0.0833(9) 0.0418(6) 0.0112(6) -0.0006(5) -0.0235(6)
W4 0.0641(8) 0.0562(7) 0.0432(7) -0.0010(5) 0.0072(6) 0.0090(6)
W5 0.0480(7) 0.0702(8) 0.0279(5) 0.0074(5) -0.0014(5) -0.0148(5)
W6 0.0495(7) 0.0621(8) 0.0481(7) 0.0074(6) -0.0005(5) 0.0152(6)
O1 0.105(18) 0.105(17) 0.056(13) -0.005(12) 0.005(12) 0.031(13)
O2 0.091(15) 0.050(11) 0.055(12) -0.002(9) 0.017(10) -0.016(10)
O3 0.073(14) 0.107(16) 0.037(10) 0.018(10) 0.001(9) -0.030(11)
O4 0.070(15) 0.113(16) 0.064(13) 0.010(12) -0.010(11) -0.039(12)
O5 0.055(12) 0.107(15) 0.027(9) 0.012(9) 0.000(8) 0.010(10)
O6 0.094(17) 0.104(16) 0.062(13) -0.005(12) 0.004(12) 0.033(13)
O7 0.044(11) 0.079(12) 0.028(9) -0.006(8) 0.002(8) -0.027(9)
O8 0.036(11) 0.098(14) 0.044(10) 0.016(10) 0.009(8) 0.001(9)
O9 0.055(12) 0.088(13) 0.032(10) 0.000(9) -0.002(8) -0.004(10)
O10 0.067(14) 0.111(16) 0.048(12) 0.004(11) -0.008(10) -0.021(11)
O11 0.036(10) 0.064(11) 0.056(11) 0.017(9) 0.013(8) 0.005(8)
O12 0.027(8) 0.054(10) 0.026(7) 0.017(7) 0.016(6) 0.018(7)
O13 0.042(11) 0.061(11) 0.058(11) 0.025(9) -0.013(9) 0.001(8)
O14 0.043(11) 0.063(11) 0.061(12) -0.011(9) 0.002(9) 0.011(8)
O15 0.024(9) 0.087(12) 0.022(8) 0.001(8) -0.005(7) 0.003(8)
O16 0.027(10) 0.108(15) 0.059(12) 0.013(11) 0.001(9) 0.002(9)
O17 0.063(12) 0.065(11) 0.029(9) -0.017(8) 0.008(8) -0.019(9)
O18 0.075(13) 0.047(10) 0.020(8) -0.009(7) -0.001(8) -0.013(8)
O19 0.058(12) 0.056(11) 0.038(10) 0.007(8) 0.007(8) -0.001(8)
C1 0.052(10) 0.060(10) 0.059(10) -0.010(8) 0.007(8) 0.017(8)
C2 0.09(3) 0.09(2) 0.056(19) -0.032(17) -0.006(18) 0.036(19)
C3 0.086(13) 0.089(13) 0.084(13) -0.002(9) -0.008(9) 0.017(9)
C4 0.042(17) 0.10(2) 0.062(19) -0.029(17) -0.010(15) 0.017(15)
C5 0.07(2) 0.048(17) 0.048(17) -0.008(13) 0.009(15) -0.011(14)
C6 0.040(17) 0.044(16) 0.070(19) -0.014(14) -0.009(15) 0.008(12)
C7 0.051(19) 0.08(2) 0.07(2) -0.007(17) 0.014(16) -0.022(16)
C8 0.05(2) 0.09(2) 0.09(3) -0.02(2) 0.015(18) -0.010(16)
C9 0.07(2) 0.12(3) 0.06(2) -0.021(18) 0.021(17) -0.015(19)
C10 0.058(9) 0.051(9) 0.046(8) 0.006(7) 0.010(8) -0.006(8)
C11 0.06(2) 0.06(2) 0.10(2) -0.011(17) 0.041(17) -0.016(15)
C12 0.08(2) 0.039(16) 0.050(16) 0.010(13) -0.010(15) 0.025(15)
C13 0.054(17) 0.027(14) 0.033(13) 0.010(11) -0.014(11) -0.019(11)
C14 0.050(17) 0.064(18) 0.038(15) -0.001(13) 0.008(12) 0.011(14)
C15 0.068(11) 0.052(11) 0.051(10) 0.008(9) 0.006(10) 0.001(10)
C16 0.10(3) 0.06(2) 0.07(2) 0.034(17) -0.022(19) 0.005(17)
N10 0.063(10) 0.048(9) 0.050(9) 0.010(8) -0.012(8) -0.001(8)
C18 0.05(2) 0.11(3) 0.07(2) 0.040(19) -0.014(16) -0.012(17)
C19 0.029(15) 0.063(18) 0.073(19) 0.036(15) 0.000(13) 0.015(12)
C20 0.053(17) 0.033(14) 0.030(13) 0.002(11) -0.015(12) -0.017(11)
C21 0.045(9) 0.036(9) 0.033(9) 0.009(7) 0.005(8) -0.004(7)
C22 0.046(18) 0.07(2) 0.07(2) 0.000(17) 0.000(15) -0.039(14)
C23 0.13(3) 0.060(16) 0.045(13) 0.001(12) -0.019(15) -0.019(14)
C24 0.14(3) 0.066(16) 0.045(13) 0.005(12) -0.023(15) -0.014(14)
C25 0.053(17) 0.030(14) 0.065(18) -0.004(13) -0.005(14) 0.013(12)
C26 0.035(14) 0.031(13) 0.044(14) 0.011(11) -0.013(12) -0.012(10)
C27 0.058(19) 0.042(16) 0.044(16) -0.003(13) -0.006(14) -0.002(13)
C28 0.11(3) 0.036(16) 0.06(2) -0.015(15) 0.003(18) 0.005(16)
C29 0.06(2) 0.038(16) 0.08(2) -0.013(16) 0.038(17) -0.007(14)
N12 0.073(19) 0.051(15) 0.073(17) 0.013(13) 0.028(15) 0.023(13)
C31 0.075(12) 0.076(11) 0.066(11) 0.014(9) 0.009(9) 0.002(9)
C32 0.077(14) 0.048(12) 0.039(10) 0.007(10) 0.008(11) -0.005(10)
C33 0.08(2) 0.13(3) 0.027(15) -0.004(16) 0.013(15) 0.00(2)
C34 0.070(13) 0.050(11) 0.043(9) 0.010(9) 0.000(10) 0.000(9)
C35 0.067(14) 0.052(12) 0.041(10) 0.017(10) -0.003(11) -0.006(10)
C36 0.078(12) 0.081(12) 0.074(12) -0.004(9) -0.012(9) 0.007(9)
C37 0.039(17) 0.09(2) 0.07(2) 0.003(17) -0.011(15) 0.019(15)
C38 0.07(2) 0.09(2) 0.11(3) -0.03(2) -0.01(2) -0.008(19)
N11 0.057(9) 0.056(9) 0.063(10) -0.013(8) 0.018(8) -0.003(8)
N9 0.043(16) 0.083(19) 0.079(19) 0.016(15) 0.000(14) 0.010(13)
C41 0.05(2) 0.10(3) 0.11(3) 0.04(2) 0.01(2) -0.004(18)
C42 0.10(3) 0.10(3) 0.06(2) -0.01(2) 0.01(2) 0.02(2)
C43 0.044(10) 0.047(10) 0.043(9) 0.008(8) 0.010(8) 0.013(8)
C44 0.046(10) 0.049(10) 0.046(10) 0.007(8) 0.005(8) 0.025(8)
C45 0.044(17) 0.071(19) 0.050(16) -0.019(14) 0.006(13) 0.022(14)
C46 0.092(13) 0.085(13) 0.081(13) -0.016(11) 0.000(11) 0.017(11)
C47 0.088(11) 0.081(10) 0.081(11) -0.012(8) -0.001(8) 0.005(9)
C48 0.05(2) 0.11(3) 0.12(3) 0.00(2) 0.00(2) 0.029(19)
C49 0.026(16) 0.17(3) 0.06(2) 0.00(2) -0.013(14) 0.025(18)
C50 0.089(13) 0.093(13) 0.083(13) -0.012(9) 0.010(9) 0.009(9)
C51 0.069(9) 0.083(9) 0.058(9) 0.007(8) 0.009(7) 0.010(8)
C52 0.086(13) 0.100(13) 0.074(12) 0.001(9) 0.005(9) 0.015(9)
N1 0.057(15) 0.034(12) 0.052(13) 0.009(10) 0.000(11) 0.011(10)
N2 0.036(13) 0.065(15) 0.067(16) 0.004(12) 0.003(11) -0.008(11)
N3 0.058(10) 0.083(11) 0.042(9) 0.015(9) 0.004(9) 0.011(9)
N4 0.029(12) 0.060(14) 0.039(12) -0.012(10) 0.004(9) -0.018(9)
N5 0.050(14) 0.035(11) 0.042(12) 0.016(10) 0.002(10) -0.005(9)
N6 0.037(13) 0.042(12) 0.052(13) 0.010(10) 0.016(10) -0.012(9)
N7 0.069(17) 0.042(13) 0.050(14) -0.017(11) 0.008(12) 0.002(11)
N8 0.081(19) 0.055(15) 0.054(15) -0.009(12) 0.013(13) -0.009(12)

loop_
_atom_type_symbol
_atom_type_description
_atom_type_scat_dispersion_real
_atom_type_scat_dispersion_imag
_atom_type_scat_source
C C 0.0033 0.0016 'International Tables Vol C Tables 4.2.6.8 and 6.1.1.4'
H H 0.0000 0.0000 'International Tables Vol C Tables 4.2.6.8 and 6.1.1.4'
N N 0.0061 0.0033 'International Tables Vol C Tables 4.2.6.8 and 6.1.1.4'
O O 0.0106 0.0060 'International Tables Vol C Tables 4.2.6.8 and 6.1.1.4'
W W -0.8490 6.8722 'International Tables Vol C Tables 4.2.6.8 and 6.1.1.4'
Cu Cu 0.3201 1.2651 'International Tables Vol C Tables 4.2.6.8 and 6.1.1.4'

loop_
_geom_angle_atom_site_label_1
_geom_angle_atom_site_label_2
_geom_angle_atom_site_label_3
_geom_angle
_geom_angle_site_symmetry_1
_geom_angle_site_symmetry_3
N7 Cu1 N5 154.4(8) . .
N7 Cu1 N8 81.3(9) . .
N5 Cu1 N8 112.8(8) . .
N7 Cu1 N6 109.5(8) . .
N5 Cu1 N6 79.8(8) . .
N8 Cu1 N6 126.9(8) . .
N3 Cu2 N1 149.6(9) . .
N3 Cu2 N2 115.9(9) . .
N1 Cu2 N2 80.9(9) . .
N3 Cu2 N4 80.8(8) . .
N1 Cu2 N4 114.0(8) . .
N2 Cu2 N4 119.9(8) . .
O10 W1 O11 104.5(8) . .
O10 W1 O18 104.6(8) . .
O11 W1 O18 150.9(6) . .
O10 W1 O7 102.8(7) . .
O11 W1 O7 87.1(7) . .
O18 W1 O7 87.7(6) . .
O10 W1 O15 103.5(7) . .
O11 W1 O15 86.0(7) . .
O18 W1 O15 86.1(6) . .
O7 W1 O15 153.6(6) . .
O10 W1 O12 179.5(8) . .
O11 W1 O12 76.1(6) . .
O18 W1 O12 74.8(6) . .
O7 W1 O12 77.2(5) . .
O15 W1 O12 76.5(5) . .
O5 W2 O14 104.2(8) . .
O5 W2 O19 103.8(7) . .
O14 W2 O19 152.0(7) . .
O5 W2 O15 103.7(7) . .
O14 W2 O15 86.8(7) . .
O19 W2 O15 88.0(6) . .
O5 W2 O8 103.7(8) . .
O14 W2 O8 85.6(7) . .
O19 W2 O8 86.4(7) . .
O15 W2 O8 152.6(6) . .
O5 W2 O12 179.0(7) . .
O14 W2 O12 74.9(6) . .
O19 W2 O12 77.2(6) . .
O15 W2 O12 76.6(5) . .
O8 W2 O12 75.9(6) . .
O4 W3 O16 105.7(9) . .
O4 W3 O8 103.9(8) . .
O16 W3 O8 86.6(7) . .
O4 W3 O9 104.1(8) . .
O16 W3 O9 86.7(7) . .
O8 W3 O9 152.0(7) . .
O4 W3 O2 101.5(9) . .
O16 W3 O2 152.7(7) . .
O8 W3 O2 87.5(7) . .
O9 W3 O2 86.2(7) . .
O4 W3 O12 178.4(8) . .
O16 W3 O12 75.8(6) . .
O8 W3 O12 76.6(6) . .
O9 W3 O12 75.4(6) . .
O2 W3 O12 76.9(6) . .
O6 W4 O17 103.6(8) . .
O6 W4 O11 105.4(9) . .
O17 W4 O11 86.4(7) . .
O6 W4 O2 102.3(9) . .
O17 W4 O2 87.7(7) . .
O11 W4 O2 152.3(7) . .
O6 W4 O19 103.0(8) . .
O17 W4 O19 153.4(7) . .
O11 W4 O19 87.0(7) . .
O2 W4 O19 86.3(7) . .
O6 W4 O12 179.0(9) . .
O17 W4 O12 76.9(6) . .
O11 W4 O12 75.5(6) . .
O2 W4 O12 76.8(6) . .
O19 W4 O12 76.4(6) . .
O3 W5 O9 104.5(7) . .
O3 W5 O13 103.3(8) . .
O9 W5 O13 86.6(7) . .
O3 W5 O7 102.9(7) . .
O9 W5 O7 152.6(6) . .
O13 W5 O7 87.5(7) . .
O3 W5 O17 105.1(8) . .
O9 W5 O17 87.1(7) . .
O13 W5 O17 151.6(6) . .
O7 W5 O17 85.6(7) . .
O3 W5 O12 178.6(8) . .
O9 W5 O12 75.9(6) . .
O13 W5 O12 75.4(6) . .
O7 W5 O12 76.8(6) . .
O17 W5 O12 76.3(5) . .
O1 W6 O14 102.3(8) . .
O1 W6 O18 103.9(9) . .
O14 W6 O18 86.2(6) . .
O1 W6 O13 105.8(8) . .
O14 W6 O13 151.9(7) . .
O18 W6 O13 86.5(6) . .
O1 W6 O16 105.3(9) . .
O14 W6 O16 86.8(7) . .
O18 W6 O16 150.8(7) . .
O13 W6 O16 86.5(7) . .
O1 W6 O12 177.8(8) . .
O14 W6 O12 75.6(6) . .
O18 W6 O12 75.2(6) . .
O13 W6 O12 76.3(6) . .
O16 W6 O12 75.6(6) . .
W4 O2 W3 116.7(8) . .
W1 O7 W5 116.6(7) . .
W3 O8 W2 117.1(8) . .
W5 O9 W3 118.8(8) . .
W1 O11 W4 118.9(8) . .
W6 O12 W2 90.7(5) . .
W6 O12 W3 90.2(5) . .
W2 O12 W3 90.3(5) . .
W6 O12 W1 90.7(5) . .
W2 O12 W1 90.3(5) . .
W3 O12 W1 178.9(7) . .
W6 O12 W5 90.5(5) . .
W2 O12 W5 178.8(7) . .
W3 O12 W5 90.0(5) . .
W1 O12 W5 89.4(5) . .
W6 O12 W4 179.7(9) . .
W2 O12 W4 89.5(5) . .
W3 O12 W4 89.6(5) . .
W1 O12 W4 89.5(5) . .
W5 O12 W4 89.3(5) . .
W6 O13 W5 117.9(7) . .
W6 O14 W2 118.8(8) . .
W2 O15 W1 116.6(7) . .
W3 O16 W6 118.4(8) . .
W4 O17 W5 117.5(8) . .
W1 O18 W6 119.2(7) . .
W2 O19 W4 116.9(8) . .
N7 C1 C2 122(3) . .
N7 C1 H1A 119.0 . .
C2 C1 H1A 119.0 . .
C3 C2 C1 123(3) . .
C3 C2 H2A 118.3 . .
C1 C2 H2A 118.3 . .
C2 C3 C4 118(3) . .
C2 C3 H3A 121.1 . .
C4 C3 H3A 121.1 . .
C3 C4 C5 116(3) . .
C3 C4 H4A 121.9 . .
C5 C4 H4A 121.9 . .
N7 C5 C4 125(2) . .
N7 C5 C6 116(2) . .
C4 C5 C6 120(3) . .
C7 C6 N8 114(3) . .
C7 C6 C5 132(3) . .
N8 C6 C5 114(2) . .
C6 C7 C8 101(3) . .
C6 C7 H7 129.4 . .
C8 C7 H7 129.4 . .
N11 C8 C7 111(3) . .
N11 C8 H8A 124.3 . .
C7 C8 H8A 124.3 . .
N11 C9 C10 110(2) . .
N11 C9 H9A 109.7 . .
C10 C9 H9A 109.7 . .
N11 C9 H9B 109.7 . .
C10 C9 H9B 109.7 . .
H9A C9 H9B 108.2 . .
C11 C10 C15 121(3) . .
C11 C10 C9 121(3) . .
C15 C10 C9 118(3) . .
C10 C11 C12 120(3) . .
C10 C11 H11A 119.9 . .
C12 C11 H11A 119.9 . .
C11 C12 C13 121(2) . .
C11 C12 H12A 119.3 . .
C13 C12 H12A 119.3 . .
C14 C13 C12 118(2) . .
C14 C13 C16 120(2) . .
C12 C13 C16 122(2) . .
C13 C14 C15 120(2) . .
C13 C14 H14A 119.8 . .
C15 C14 H14A 119.8 . .
C14 C15 C10 119(2) . .
C14 C15 H15A 120.3 . .
C10 C15 H15A 120.3 . .
N10 C16 C13 111(2) . .
N10 C16 H16A 109.5 . .
C13 C16 H16A 109.5 . .
N10 C16 H16B 109.5 . .
C13 C16 H16B 109.5 . .
H16A C16 H16B 108.1 . .
N4 N10 C18 113(2) . .
N4 N10 C16 121(2) . .
C18 N10 C16 125(2) . .
C19 C18 N10 104(2) . .
C19 C18 H18A 128.0 . .
N10 C18 H18A 128.0 . .
C20 C19 C18 105(2) . .
C20 C19 H19 127.4 . .
C18 C19 H19 127.4 . .
N4 C20 C19 114(2) . .
N4 C20 C21 116(2) . .
C19 C20 C21 130(2) . .
C49 C21 N3 125(2) . .
C49 C21 C20 122(2) . .
N3 C21 C20 113(2) . .
N5 C22 C23 129(3) . .
N5 C22 H22A 115.5 . .
C23 C22 H22A 115.5 . .
C22 C23 C24 115(3) . .
C22 C23 H23A 122.6 . .
C24 C23 H23A 122.6 . .
C25 C24 C23 118(3) . .
C25 C24 H24A 121.0 . .
C23 C24 H24A 121.0 . .
C24 C25 C26 122(3) . .
C24 C25 H25A 119.1 . .
C26 C25 H25A 119.1 . .
N5 C26 C25 120(2) . .
N5 C26 C27 119(2) . .
C25 C26 C27 121(2) . .
N6 C27 C26 119(2) . .
N6 C27 C28 108(2) . .
C26 C27 C28 133(2) . .
C29 C28 C27 106(3) . .
C29 C28 H28 127.1 . .
C27 C28 H28 127.1 . .
N12 C29 C28 104(2) . .
N12 C29 H29A 127.8 . .
C28 C29 H29A 127.8 . .
N6 N12 C29 115(2) . .
N6 N12 C31 119(2) . .
C29 N12 C31 127(3) . .
N12 C31 C32 116(2) . .
N12 C31 H31A 108.3 . .
C32 C31 H31A 108.3 . .
N12 C31 H31B 108.3 . .
C32 C31 H31B 108.3 . .
H31A C31 H31B 107.4 . .
C34 C32 C33 120(3) . .
C34 C32 C31 120(2) . .
C33 C32 C31 120(2) . .
C36 C33 C32 117(3) . .
C36 C33 H33A 121.3 . .
C32 C33 H33A 121.3 . .
C35 C34 C32 121(3) . .
C35 C34 H34A 119.7 . .
C32 C34 H34A 119.7 . .
C34 C35 C37 121(3) . .
C34 C35 H35A 119.4 . .
C37 C35 H35A 119.4 . .
C33 C36 C37 124(3) . .
C33 C36 H36A 118.1 . .
C37 C36 H36A 118.1 . .
C35 C37 C36 117(3) . .
C35 C37 C38 126(3) . .
C36 C37 C38 117(3) . .
C37 C38 N9 119(3) . .
C37 C38 H38A 107.5 . .
N9 C38 H38A 107.5 . .
C37 C38 H38B 107.5 . .
N9 C38 H38B 107.5 . .
H38A C38 H38B 107.0 . .
C8 N11 N8 112(2) . .
C8 N11 C9 130(3) . .
N8 N11 C9 118(2) . .
C41 N9 N2 111(3) . .
C41 N9 C38 131(3) . .
N2 N9 C38 118(2) . .
N9 C41 C42 107(3) . .
N9 C41 H41A 126.4 . .
C42 C41 H41A 126.4 . .
C43 C42 C41 104(3) . .
C43 C42 H42 128.0 . .
C41 C42 H42 128.0 . .
N2 C43 C42 113(3) . .
N2 C43 C44 119(2) . .
C42 C43 C44 128(3) . .
C45 C44 N1 119(2) . .
C45 C44 C43 128(3) . .
N1 C44 C43 113(2) . .
C44 C45 C46 127(3) . .
C44 C45 H45A 116.6 . .
C46 C45 H45A 116.6 . .
C47 C46 C45 113(3) . .
C47 C46 H46 123.5 . .
C45 C46 H46 123.5 . .
C46 C47 C48 123(3) . .
C46 C47 H47A 118.7 . .
C48 C47 H47A 118.7 . .
N1 C48 C47 122(3) . .
N1 C48 H48A 118.9 . .
C47 C48 H48A 118.9 . .
C21 C49 C50 122(3) . .
C21 C49 H49A 119.2 . .
C50 C49 H49A 119.2 . .
C52 C50 C49 116(3) . .
C52 C50 H50A 121.8 . .
C49 C50 H50A 121.8 . .
N3 C51 C52 122(3) . .
N3 C51 H51A 118.8 . .
C52 C51 H51A 118.8 . .
C50 C52 C51 119(3) . .
C50 C52 H52A 120.3 . .
C51 C52 H52A 120.3 . .
C48 N1 C44 116(2) . .
C48 N1 Cu2 129(2) . .
C44 N1 Cu2 113.9(17) . .
C43 N2 N9 105(2) . .
C43 N2 Cu2 111.9(18) . .
N9 N2 Cu2 143.2(19) . .
C51 N3 C21 115(2) . .
C51 N3 Cu2 127.3(19) . .
C21 N3 Cu2 117.1(16) . .
C20 N4 N10 103(2) . .
C20 N4 Cu2 112.4(16) . .
N10 N4 Cu2 143.4(17) . .
C22 N5 C26 117(2) . .
C22 N5 Cu1 129.2(18) . .
C26 N5 Cu1 113.9(14) . .
N12 N6 C27 107(2) . .
N12 N6 Cu1 144.1(18) . .
C27 N6 Cu1 107.3(16) . .
C1 N7 C5 115(2) . .
C1 N7 Cu1 127.9(19) . .
C5 N7 Cu1 114.9(16) . .
C6 N8 N11 102(2) . .
C6 N8 Cu1 112.3(17) . .
N11 N8 Cu1 145.8(19) . .
O1W O4W O3W 116(5) 2_645 2_645
O3W O3W O4W 163(8) 3_666 2_655

loop_
_geom_bond_atom_site_label_1
_geom_bond_atom_site_label_2
_geom_bond_distance
_geom_bond_site_symmetry_2
Cu1 N7 2.00(2) .
Cu1 N5 2.011(18) .
Cu1 N8 2.11(2) .
Cu1 N6 2.195(18) .
Cu2 N3 1.94(2) .
Cu2 N1 2.00(2) .
Cu2 N2 2.05(2) .
Cu2 N4 2.10(2) .
W1 O10 1.681(18) .
W1 O11 1.904(16) .
W1 O18 1.905(16) .
W1 O7 1.916(14) .
W1 O15 1.931(14) .
W1 O12 2.320(15) .
W2 O5 1.669(15) .
W2 O14 1.920(15) .
W2 O19 1.924(15) .
W2 O15 1.929(15) .
W2 O8 1.948(16) .
W2 O12 2.315(14) .
W3 O4 1.706(17) .
W3 O16 1.887(18) .
W3 O8 1.904(16) .
W3 O9 1.929(15) .
W3 O2 1.940(18) .
W3 O12 2.318(15) .
W4 O6 1.697(19) .
W4 O17 1.893(15) .
W4 O11 1.907(16) .
W4 O2 1.916(18) .
W4 O19 1.926(15) .
W4 O12 2.342(13) .
W5 O3 1.679(16) .
W5 O9 1.887(17) .
W5 O13 1.925(16) .
W5 O7 1.927(14) .
W5 O17 1.947(17) .
W5 O12 2.328(14) .
W6 O1 1.674(19) .
W6 O14 1.896(17) .
W6 O18 1.908(16) .
W6 O13 1.911(17) .
W6 O16 1.924(17) .
W6 O12 2.302(13) .
C1 N7 1.33(3) .
C1 C2 1.35(3) .
C1 H1A 0.9300 .
C2 C3 1.33(4) .
C2 H2A 0.9300 .
C3 C4 1.39(4) .
C3 H3A 0.9300 .
C4 C5 1.39(3) .
C4 H4A 0.9300 .
C5 N7 1.37(3) .
C5 C6 1.51(3) .
C6 C7 1.38(3) .
C6 N8 1.38(3) .
C7 C8 1.40(4) .
C7 H7 0.9300 .
C8 N11 1.28(3) .
C8 H8A 0.9300 .
C9 N11 1.46(3) .
C9 C10 1.51(3) .
C9 H9A 0.9700 .
C9 H9B 0.9700 .
C10 C11 1.33(3) .
C10 C15 1.39(3) .
C11 C12 1.38(3) .
C11 H11A 0.9300 .
C12 C13 1.40(3) .
C12 H12A 0.9300 .
C13 C14 1.38(3) .
C13 C16 1.53(3) .
C14 C15 1.39(3) .
C14 H14A 0.9300 .
C15 H15A 0.9300 .
C16 N10 1.47(3) .
C16 H16A 0.9700 .
C16 H16B 0.9700 .
N10 N4 1.33(2) .
N10 C18 1.38(3) .
C18 C19 1.37(3) .
C18 H18A 0.9300 .
C19 C20 1.37(3) .
C19 H19 0.9300 .
C20 N4 1.31(3) .
C20 C21 1.51(3) .
C21 C49 1.31(3) .
C21 N3 1.37(3) .
C22 N5 1.29(3) .
C22 C23 1.33(4) .
C22 H22A 0.9300 .
C23 C24 1.39(4) .
C23 H23A 0.9300 .
C24 C25 1.36(3) .
C24 H24A 0.9300 .
C25 C26 1.36(3) .
C25 H25A 0.9300 .
C26 N5 1.33(3) .
C26 C27 1.40(3) .
C27 N6 1.34(3) .
C27 C28 1.43(4) .
C28 C29 1.42(4) .
C28 H28 0.9300 .
C29 N12 1.33(3) .
C29 H29A 0.9300 .
N12 N6 1.32(3) .
N12 C31 1.48(3) .
C31 C32 1.52(4) .
C31 H31A 0.9700 .
C31 H31B 0.9700 .
C32 C34 1.38(3) .
C32 C33 1.40(4) .
C33 C36 1.33(4) .
C33 H33A 0.9300 .
C34 C35 1.35(3) .
C34 H34A 0.9300 .
C35 C37 1.36(3) .
C35 H35A 0.9300 .
C36 C37 1.41(4) .
C36 H36A 0.9300 .
C37 C38 1.43(4) .
C38 N9 1.46(4) .
C38 H38A 0.9700 .
C38 H38B 0.9700 .
N11 N8 1.39(3) .
N9 C41 1.35(4) .
N9 N2 1.36(3) .
C41 C42 1.39(4) .
C41 H41A 0.9300 .
C42 C43 1.36(4) .
C42 H42 0.9300 .
C43 N2 1.32(3) .
C43 C44 1.44(3) .
C44 C45 1.34(3) .
C44 N1 1.39(3) .
C45 C46 1.37(4) .
C45 H45A 0.9300 .
C46 C47 1.35(4) .
C46 H46 0.9300 .
C47 C48 1.38(4) .
C47 H47A 0.9300 .
C48 N1 1.36(4) .
C48 H48A 0.9300 .
C49 C50 1.38(4) .
C49 H49A 0.9300 .
C50 C52 1.38(4) .
C50 H50A 0.9300 .
C51 N3 1.34(3) .
C51 C52 1.43(4) .
C51 H51A 0.9300 .
C52 H52A 0.9300 .
O4W O1W 1.36(5) 2_645
O4W O3W 1.68(6) 2_645
O1W O4W 1.36(5) 2_655
O3W O3W 1.17(9) 3_666
O3W O4W 1.68(6) 2_655
